data_1005017
loop_
_publ_author_name
'Gordon, R A'
'DiSalvo, F J'
'Poettgen, R'

_publ_section_title
;
Crystal structure and physical properties of Ce3 Pd6 Sb5
;
_journal_coden_ASTM JALCEU
_journal_name_full 'Journal of Alloys Compd.'
_journal_page_first 16
_journal_page_last 22
_journal_paper_doi 10.1016/0925-8388(95)01689-9
_journal_volume 228
_journal_year 1995
_chemical_formula_structural 'Ce3 Pd6 Sb5'
_chemical_formula_sum 'Ce3 Pd6 Sb5'
_chemical_name_systematic 'Cerium palladium antimonide (3/6/5)'
_space_group_IT_number 59
_symmetry_cell_setting orthorhombic
_symmetry_space_group_name_Hall '-P 2ab 2a'
_symmetry_space_group_name_H-M 'P m m n :2'
_cell_angle_alpha 90
_cell_angle_beta 90
_cell_angle_gamma 90
_cell_formula_units_Z 2
_cell_length_a 13.481(2)
_cell_length_b 4.459(1)
_cell_length_c 10.050(1)
_cell_volume 604.1
_refine_ls_R_factor_all 0.022
_cod_original_sg_symbol_H-M 'P m m n Z'
_cod_database_code 1005017

loop_
_symmetry_equiv_pos_as_xyz
x,y,z
1/2-x,y,z
x,1/2-y,z
1/2-x,1/2-y,z
-x,-y,-z
1/2+x,-y,-z
-x,1/2+y,-z
1/2+x,1/2+y,-z

loop_
_atom_site_label
_atom_site_type_symbol
_atom_site_symmetry_multiplicity
_atom_site_Wyckoff_symbol
_atom_site_fract_x
_atom_site_fract_y
_atom_site_fract_z
_atom_site_occupancy
_atom_site_attached_hydrogens
_atom_site_calc_flag
Ce1 Ce0 2 a 0.25 0.25 0.75756(3) 1. 0 d
Ce2 Ce0 4 f 0.57480(2) 0.25 0.75467(2) 1. 0 d
Pd1 Pd0 4 f 0.41109(3) 0.25 0.00819(4) 1. 0 d
Pd2 Pd0 2 b 0.25 0.75 0.01545(5) 1. 0 d
Pd3 Pd0 4 f 0.56761(3) 0.25 0.39730(4) 1. 0 d
Pd4 Pd0 2 b 0.25 0.75 0.47745(6) 1. 0 d
Sb1 Sb0 4 f 0.37627(2) 0.25 0.47697(3) 1. 0 d
Sb2 Sb0 4 f 0.58653(2) 0.25 0.13700(3) 1. 0 d
Sb3 Sb0 2 a 0.25 0.25 0.16899(5) 1. 0 d

loop_
_atom_type_symbol
_atom_type_oxidation_number
Ce0 0.000
Pd0 0.000
Sb0 0.000
